data_1558603
loop_
_publ_author_name
'Gustafsson, Torbjorn'
'Gunnarsson, Kerstin'

_publ_section_title
;
 Crystal Structure of Nalpha-Di-t-Butoxycarbonyl L-Alanine
;
_journal_name_full 'Acta Chemica Scandinavica'
_journal_page_first 33
_journal_page_last 37
_journal_paper_doi 10.3891/acta.chem.scand.47-0033
_journal_volume 47
_journal_year 1993
_chemical_formula_sum 'C13 H23 N O6'
_chemical_formula_weight 289.33
_chemical_name_common
;
Nalpha-Di-t-Butoxycarbonyl L-Alanine
;
_space_group_IT_number 4
_space_group_name_Hall 'P 2yb'
_space_group_name_H-M_alt 'P 1 21 1'
_symmetry_cell_setting monoclinic
_symmetry_Int_Tables_number 4
_symmetry_space_group_name_Hall 'P 2yb'
_symmetry_space_group_name_H-M 'P 1 21 1'
_cell_angle_alpha 90.
_cell_angle_beta 90.291(8)
_cell_angle_gamma 90.
_cell_formula_units_Z 4
_cell_length_a 11.548(1)
_cell_length_b 10.799(1)
_cell_length_c 12.789(1)
_cell_volume 1594.9(2)
_diffrn_ambient_temperature 297
_diffrn_radiation_probe x-ray
_diffrn_radiation_type MoK\a
_diffrn_radiation_wavelength 0.71073
_exptl_absorpt_coefficient_mu 0.0896
_exptl_crystal_density_diffrn 1.22
_refine_ls_goodness_of_fit_ref 1.95
_refine_ls_number_parameters 603
_refine_ls_number_reflns 9616
_refine_ls_R_factor_gt 0.050
_refine_ls_wR_factor_gt 0.066
_cod_data_source_file Acta-Chem-Scand-1993-47-33.cif
_cod_data_source_block 1
_cod_original_cell_volume 1584.8(4)
_cod_original_sg_symbol_H-M 'P 21'
_cod_database_code 1558603

loop_
_space_group_symop_id
_space_group_symop_operation_xyz
1 x,y,z
2 -x,1/2+y,-z

loop_
_atom_site_label
_atom_site_type_symbol
_atom_site_thermal_displace_type
_atom_site_fract_x
_atom_site_fract_y
_atom_site_fract_z
_atom_site_occupancy
_atom_site_U_iso_or_equiv
_atom_site_calc_flag
_atom_site_refinement_flags
_atom_site_disorder_assembly
_atom_site_disorder_group
O1 O Uiso 0.43830(10) 0.70050 0.65970(10) 1.000 0.0510 . . . .
O3 O Uiso 0.53020(10) 0.51970(10) 0.66240(10) 1.000 0.0520 . . . .
O5 O Uiso 0.42640(10) 0.32240(10) 0.86770(10) 1.000 0.0500 . . . .
O7 O Uiso 0.29330(10) 0.28470(10) 0.57430(10) 1.000 0.0570 . . . .
O9 O Uiso 0.37190(10) 0.52210(10) 0.85230(10) 1.000 0.0400 . . . .
O11 O Uiso 0.30880(10) 0.19190(10) 0.72990(10) 1.000 0.0480 . . . .
N1 N Uiso 0.33760(10) 0.39810(10) 0.71760(10) 1.000 0.0370 . . . .
C1 C Uiso 0.43740(10) 0.5862(2) 0.66080(10) 1.000 0.0410 . . . .
O2 O Uiso 0.72780(10) 0.64050(10) 0.65870(10) 1.000 0.0530 . . . .
C3 C Uiso 0.32640(10) 0.5124(2) 0.65570(10) 1.000 0.0390 . . . .
O4 O Uiso 0.64340(10) 0.82380(10) 0.68120(10) 1.000 0.0580 . . . .
C5 C Uiso 0.21850(10) 0.5873(2) 0.67900(10) 1.000 0.0500 . . . .
O6 O Uiso 0.93520(10) 0.99690(10) 0.86600(10) 1.000 0.0510 . . . .
C7 C Uiso 0.38420(10) 0.4055(2) 0.81990(10) 1.000 0.0380 . . . .
O8 O Uiso 0.84670(10) 1.05820(10) 0.56850(10) 1.000 0.0660 . . . .
C9 C Uiso 0.31260(10) 0.2871(2) 0.66630(10) 1.000 0.0410 . . . .
O10 O Uiso 0.86760(10) 0.80220(10) 0.84380(10) 1.000 0.0410 . . . .
C11 C Uiso 0.42710(10) 0.5710(2) 0.94920(10) 1.000 0.0430 . . . .
O12 O Uiso 0.81920(10) 1.13470(10) 0.72860(10) 1.000 0.0500 . . . .
C13 C Uiso 0.2897(2) 0.0657(2) 0.68970(10) 1.000 0.0480 . . . .
C15 C Uiso 0.55740(10) 0.5577(2) 0.94090(10) 1.000 0.0550 . . . .
C17 C Uiso 0.3787(2) 0.5072(3) 1.04380(10) 1.000 0.0600 . . . .
C19 C Uiso 0.3919(2) 0.7048(2) 0.9453(2) 1.000 0.0600 . . . .
C21 C Uiso 0.2932(8) -0.0102(5) 0.7868(4) 1.000 0.0760 . . . .
C23 C Uiso 0.1705(7) 0.0589(7) 0.6418(8) 1.000 0.0890 . . . .
C25 C Uiso 0.3897(7) 0.0320(6) 0.6183(6) 1.000 0.0920 . . . .
N2 N Uiso 0.85710(10) 0.93170(10) 0.70940(10) 1.000 0.0370 . . . .
C2 C Uiso 0.73230(10) 0.75420(10) 0.66370(10) 1.000 0.0400 . . . .
C4 C Uiso 0.84320(10) 0.8221(2) 0.64050(10) 1.000 0.0390 . . . .
C6 C Uiso 0.94920(10) 0.7400(2) 0.63460(10) 1.000 0.0530 . . . .
C8 C Uiso 0.89080(10) 0.9174(2) 0.81430(10) 1.000 0.0380 . . . .
C10 C Uiso 0.84180(10) 1.0473(2) 0.66110(10) 1.000 0.0430 . . . .
C12 C Uiso 0.92180(10) 0.7487(2) 0.94000(10) 1.000 0.0440 . . . .
C14 C Uiso 0.7943(2) 1.2630(2) 0.69360(10) 1.000 0.0540 . . . .
C16 C Uiso 1.05170(10) 0.7605(2) 0.9350(2) 1.000 0.0570 . . . .
C18 C Uiso 0.8730(2) 0.8057(3) 1.03580(10) 1.000 0.0680 . . . .
C20 C Uiso 0.8880(2) 0.6128(2) 0.9308(2) 1.000 0.0640 . . . .
C22 C Uiso 0.7717(8) 1.3276(6) 0.7935(4) 1.000 0.0760 . . . .
C24 C Uiso 0.6838(12) 1.2547(9) 0.6301(8) 1.000 0.1100 . . . .
C26 C Uiso 0.8970(12) 1.3130(7) 0.6420(10) 1.000 0.1070 . . . .
H45 H Uiso 0.405(2) 0.063(3) 0.341(2) 1.000 0.1250 . . . .
H46 H Uiso 0.428(3) 0.288(3) 0.323(2) 1.000 0.1580 . . . .

loop_
_atom_type_symbol
_atom_type_description
_atom_type_scat_dispersion_real
_atom_type_scat_dispersion_imag
_atom_type_scat_source
C C 0.0033 0.0016 ' International Tables Vol C Tables 4.2.6.8 and 6.1.1.4'
H H 0.0000 0.0000 ' International Tables Vol C Tables 4.2.6.8 and 6.1.1.4'
N N 0.0061 0.0033 ' International Tables Vol C Tables 4.2.6.8 and 6.1.1.4'
O O 0.0106 0.0060 ' International Tables Vol C Tables 4.2.6.8 and 6.1.1.4'

loop_
_geom_angle_atom_site_label_1
_geom_angle_atom_site_label_2
_geom_angle_atom_site_label_3
_geom_angle
_geom_angle_site_symmetry_1
_geom_angle_site_symmetry_2
_geom_angle_site_symmetry_3
_geom_angle_publ_flag
C7 O9 C11 123.25(13) . . . yes
C9 O11 C13 120.94(13) . . . yes
C3 N1 C7 118.83(13) . . . yes
C3 N1 C9 116.74(12) . . . yes
C7 N1 C9 124.06(14) . . . yes
C1 O3 H45 114.1(19) . . 2_656 no
O1 C1 O3 123.35(14) . . . yes
O1 C1 C3 122.29(14) . . . yes
O3 C1 C3 114.31(17) . . . yes
N1 C3 C5 114.31(12) . . . yes
C1 C3 C5 114.08(17) . . . no
N1 C3 C1 110.31(11) . . . yes
O5 C7 N1 125.87(17) . . . yes
O9 C7 N1 107.47(14) . . . yes
O5 C7 O9 126.66(13) . . . yes
O7 C9 N1 121.18(17) . . . yes
O11 C9 N1 112.90(12) . . . yes
O7 C9 O11 125.88(18) . . . yes
C8 O10 C12 120.81(12) . . . yes
O9 C11 C17 110.39(15) . . . yes
O9 C11 C15 109.23(11) . . . yes
C15 C11 C19 110.95(16) . . . no
O9 C11 C19 101.49(14) . . . yes
C15 C11 C17 112.73(14) . . . no
C17 C11 C19 111.48(17) . . . no
C10 O12 C14 120.96(13) . . . yes
O11 C13 C25 108.6(3) . . . yes
C21 C13 C25 110.6(4) . . . no
C23 C13 C25 116.1(5) . . . no
C21 C13 C23 109.5(5) . . . no
O11 C13 C21 102.4(2) . . . yes
O11 C13 C23 108.8(3) . . . yes
C4 N2 C8 120.57(13) . . . yes
C4 N2 C10 115.79(12) . . . yes
C8 N2 C10 123.52(14) . . . yes
C2 O4 H46 118(2) . . 2_656 no
O2 C2 O4 123.76(12) . . . yes
O2 C2 C4 120.74(13) . . . yes
O4 C2 C4 115.32(12) . . . yes
N2 C4 C6 114.32(11) . . . yes
C2 C4 C6 114.41(16) . . . no
N2 C4 C2 111.15(11) . . . yes
O6 C8 N2 124.39(17) . . . yes
O10 C8 N2 108.62(14) . . . yes
O6 C8 O10 126.97(14) . . . yes
O8 C10 N2 121.24(17) . . . yes
O12 C10 N2 112.14(12) . . . yes
O8 C10 O12 126.58(18) . . . yes
O10 C12 C16 110.20(14) . . . yes
O10 C12 C18 111.11(15) . . . yes
C16 C12 C18 112.46(16) . . . no
C16 C12 C20 109.45(16) . . . no
O10 C12 C20 101.71(14) . . . yes
C18 C12 C20 111.41(18) . . . no
O12 C14 C24 105.6(4) . . . yes
O12 C14 C26 108.9(4) . . . yes
O12 C14 C22 102.4(3) . . . yes
C22 C14 C26 111.2(6) . . . no
C24 C14 C26 117.6(7) . . . no
C22 C14 C24 109.9(6) . . . no

loop_
_geom_bond_atom_site_label_1
_geom_bond_atom_site_label_2
_geom_bond_distance
_geom_bond_site_symmetry_1
_geom_bond_site_symmetry_2
_geom_bond_publ_flag
O1 C1 1.235(2) . . yes
O3 C1 1.2901(19) . . yes
O5 C7 1.189(2) . . yes
O7 C9 1.1967(18) . . yes
O9 C7 1.333(2) . . yes
O9 C11 1.4876(19) . . yes
O11 C9 1.312(2) . . yes
O11 C13 1.473(2) . . yes
N1 C3 1.472(2) . . yes
N1 C7 1.4144(18) . . yes
N1 C9 1.396(2) . . yes
O3 H45 0.88(3) . 2_656 no
C1 C3 1.511(2) . . no
O2 C2 1.2306(15) . . yes
C3 C5 1.516(2) . . no
O4 C2 1.2928(16) . . yes
O6 C8 1.197(2) . . yes
O8 C10 1.1917(18) . . yes
O10 C8 1.328(2) . . yes
O10 C12 1.4938(19) . . yes
C11 C15 1.5158(17) . . no
C11 C17 1.503(3) . . no
C11 C19 1.502(3) . . no
O12 C10 1.306(2) . . yes
O12 C14 1.484(2) . . yes
C13 C25 1.520(8) . . no
C13 C21 1.488(5) . . no
C13 C23 1.506(9) . . no
N2 C4 1.484(2) . . yes
N2 C8 1.4035(18) . . yes
N2 C10 1.404(2) . . yes
O4 H46 0.91(3) . 2_656 no
C2 C4 1.5065(19) . . no
C4 C6 1.514(2) . . no
C12 C18 1.485(2) . . no
C12 C20 1.523(3) . . no
C12 C16 1.5072(17) . . no
C14 C24 1.512(13) . . no
C14 C26 1.463(13) . . no
C14 C22 1.480(6) . . no

loop_
_geom_hbond_atom_site_label_D
_geom_hbond_atom_site_label_H
_geom_hbond_atom_site_label_A
_geom_hbond_distance_DH
_geom_hbond_distance_HA
_geom_hbond_distance_DA
_geom_hbond_angle_DHA
_geom_hbond_site_symmetry_A
_geom_hbond_publ_flag
O3_a H45 O2 0.88(3) 1.75(3) 2.6291(16) 176(3) 2_646 yes
O4_c H46 O1 0.91(3) 1.82(3) 2.7298(15) 173(3) 2_646 yes

loop_
_geom_torsion_atom_site_label_1
_geom_torsion_atom_site_label_2
_geom_torsion_atom_site_label_3
_geom_torsion_atom_site_label_4
_geom_torsion
_geom_torsion_site_symmetry_1
_geom_torsion_site_symmetry_2
_geom_torsion_site_symmetry_3
_geom_torsion_site_symmetry_4
_geom_torsion_publ_flag
C11 O9 C7 O5 10.1(2) . . . . no
C11 O9 C7 N1 -169.94(11) . . . . no
C7 O9 C11 C15 59.64(19) . . . . no
C7 O9 C11 C17 -64.85(19) . . . . no
C7 O9 C11 C19 176.84(14) . . . . no
C13 O11 C9 O7 5.8(2) . . . . no
C13 O11 C9 N1 -176.75(14) . . . . no
C9 O11 C13 C21 179.4(4) . . . . no
C9 O11 C13 C23 -64.8(4) . . . . no
C9 O11 C13 C25 62.4(3) . . . . no
C7 N1 C3 C1 47.43(16) . . . . no
C7 N1 C3 C5 -82.71(15) . . . . no
C9 N1 C3 C1 -125.86(13) . . . . no
C9 N1 C3 C5 104.00(14) . . . . no
C3 N1 C7 O5 -158.78(13) . . . . no
C3 N1 C7 O9 21.26(15) . . . . no
C9 N1 C7 O5 14.0(2) . . . . no
C9 N1 C7 O9 -165.98(12) . . . . no
C3 N1 C9 O7 6.52(18) . . . . no
C3 N1 C9 O11 -171.04(11) . . . . no
C7 N1 C9 O7 -166.37(13) . . . . no
C7 N1 C9 O11 16.07(17) . . . . no
O1 C1 C3 N1 -146.18(14) . . . . no
O1 C1 C3 C5 -15.92(19) . . . . no
O3 C1 C3 N1 36.28(16) . . . . no
O3 C1 C3 C5 166.54(12) . . . . no
C12 O10 C8 O6 -15.3(2) . . . . no
C12 O10 C8 N2 163.22(11) . . . . no
C8 O10 C12 C16 -54.3(2) . . . . no
C8 O10 C12 C18 71.04(19) . . . . no
C8 O10 C12 C20 -170.31(14) . . . . no
C14 O12 C10 O8 1.0(2) . . . . no
C14 O12 C10 N2 -176.98(14) . . . . no
C10 O12 C14 C22 178.8(4) . . . . no
C10 O12 C14 C24 63.8(5) . . . . no
C10 O12 C14 C26 -63.4(5) . . . . no
C8 N2 C4 C2 76.06(15) . . . . no
C8 N2 C4 C6 -55.31(17) . . . . no
C10 N2 C4 C2 -107.85(13) . . . . no
C10 N2 C4 C6 120.78(14) . . . . no
C4 N2 C8 O6 157.69(14) . . . . no
C4 N2 C8 O10 -20.87(16) . . . . no
C10 N2 C8 O6 -18.1(2) . . . . no
C10 N2 C8 O10 163.35(12) . . . . no
C4 N2 C10 O8 -18.15(18) . . . . no
C4 N2 C10 O12 159.95(11) . . . . no
C8 N2 C10 O8 157.81(13) . . . . no
C8 N2 C10 O12 -24.09(17) . . . . no
O2 C2 C4 N2 -143.79(14) . . . . no
O2 C2 C4 C6 -12.46(18) . . . . no
O4 C2 C4 N2 40.89(17) . . . . no
O4 C2 C4 C6 172.22(12) . . . . no
